data_7053213
loop_
_publ_author_name
'Liu, Ying'
'Liu, Qida'
'Zhang, Xingye'
'Ai, Ling'
'Wang, Yang'
'Peng, Ruixiang'
'Ge, Ziyi'

_publ_section_title
;
 Synthesis, crystal structure, and polymerization of butterfly-shaped
 thieno[3,2-b]thiophene oligomers
;
_journal_issue 4
_journal_name_full 'New Journal of Chemistry'
_journal_page_first 1189
_journal_paper_doi 10.1039/c3nj40909k
_journal_volume 37
_journal_year 2013
_chemical_formula_sum 'C30 H20 S2'
_chemical_formula_weight 444.58
_chemical_name_systematic
;
?
;
_space_group_IT_number 14
_symmetry_cell_setting monoclinic
_symmetry_space_group_name_Hall '-P 2ybc'
_symmetry_space_group_name_H-M 'P 1 21/c 1'
_atom_sites_solution_hydrogens geom
_atom_sites_solution_primary direct
_atom_sites_solution_secondary difmap
_audit_creation_method SHELXL-97
_cell_angle_alpha 90.00
_cell_angle_beta 92.51(3)
_cell_angle_gamma 90.00
_cell_formula_units_Z 2
_cell_length_a 6.1134(12)
_cell_length_b 12.529(3)
_cell_length_c 14.622(3)
_cell_measurement_reflns_used 3173
_cell_measurement_temperature 113(2)
_cell_measurement_theta_max 27.876
_cell_measurement_theta_min 3.228
_cell_volume 1118.9(4)
_computing_cell_refinement crystalclear
_computing_data_collection crystalclear
_computing_data_reduction crystalclear
_computing_molecular_graphics 'Bruker SHELXTL'
_computing_publication_material 'Bruker SHELXTL'
_computing_structure_refinement 'SHELXL-97 (Sheldrick, 1997)'
_computing_structure_solution 'SHELXS-97 (Sheldrick, 1990)'
_diffrn_ambient_temperature 113(2)
_diffrn_measured_fraction_theta_full 0.996
_diffrn_measured_fraction_theta_max 0.996
_diffrn_measurement_device_type 'rigaku saturn'
_diffrn_measurement_method '\w scans'
_diffrn_radiation_monochromator confocal
_diffrn_radiation_source 'rotating anode'
_diffrn_radiation_type MoK\a
_diffrn_radiation_wavelength 0.71073
_diffrn_reflns_av_R_equivalents 0.0382
_diffrn_reflns_av_sigmaI/netI 0.0251
_diffrn_reflns_limit_h_max 7
_diffrn_reflns_limit_h_min -7
_diffrn_reflns_limit_k_max 14
_diffrn_reflns_limit_k_min -14
_diffrn_reflns_limit_l_max 17
_diffrn_reflns_limit_l_min -17
_diffrn_reflns_number 11099
_diffrn_reflns_theta_full 25.02
_diffrn_reflns_theta_max 25.02
_diffrn_reflns_theta_min 3.23
_diffrn_standards_decay_% 0
_diffrn_standards_interval_count 0
_diffrn_standards_interval_time 0
_diffrn_standards_number 0
_exptl_absorpt_coefficient_mu 0.254
_exptl_absorpt_correction_T_max 0.9849
_exptl_absorpt_correction_T_min 0.9702
_exptl_absorpt_correction_type multi-scan
_exptl_absorpt_process_details crystalclear
_exptl_crystal_density_diffrn 1.320
_exptl_crystal_density_method 'not measured'
_exptl_crystal_F_000 464
_exptl_crystal_size_max 0.12
_exptl_crystal_size_mid 0.10
_exptl_crystal_size_min 0.06
_refine_diff_density_max 1.100
_refine_diff_density_min -0.375
_refine_diff_density_rms 0.055
_refine_ls_extinction_method none
_refine_ls_goodness_of_fit_ref 1.103
_refine_ls_hydrogen_treatment constr
_refine_ls_matrix_type full
_refine_ls_number_parameters 145
_refine_ls_number_reflns 1971
_refine_ls_number_restraints 0
_refine_ls_restrained_S_all 1.103
_refine_ls_R_factor_all 0.0481
_refine_ls_R_factor_gt 0.0444
_refine_ls_shift/su_max 0.000
_refine_ls_shift/su_mean 0.000
_refine_ls_structure_factor_coef Fsqd
_refine_ls_weighting_details 'calc w=1/[\s^2^(Fo^2^)+(0.0608P)^2^+0.8557P] where P=(Fo^2^+2Fc^2^)/3'
_refine_ls_weighting_scheme calc
_refine_ls_wR_factor_gt 0.1151
_refine_ls_wR_factor_ref 0.1179
_reflns_number_gt 1790
_reflns_number_total 1971
_reflns_threshold_expression >2sigma(I)
_cod_data_source_file c3nj40909k.txt
_cod_data_source_block r080122c
_cod_depositor_comments
;
The following automatic conversions were performed:

'_symmetry_cell_setting' value 'Monoclinic' changed to 'monoclinic'
according to /home/saulius/struct/CIF-dictionaries/cif_core.dic
dictionary named 'cif_core.dic' version 2.4.2 from
2011-04-26.

'_exptl_absorpt_correction_type' value 'MULTI-SCAN'
changed to 'multi-scan' according to
/home/saulius/struct/CIF-dictionaries/cif_core.dic dictionary named
'cif_core.dic' version 2.4.2 from
2011-04-26.

'_refine_ls_hydrogen_treatment' value 'CONSTR' changed
to 'constr' according to
/home/saulius/struct/CIF-dictionaries/cif_core.dic dictionary named
'cif_core.dic' version 2.4.2 from 2011-04-26.

Automatic conversion script
Id: cif_fix_values 1891 2012-01-12 08:04:46Z andrius 
;
_cod_original_sg_symbol_H-M P2(1)/c
_cod_database_code 7053213

loop_
_symmetry_equiv_pos_as_xyz
'x, y, z'
'-x, y+1/2, -z+1/2'
'-x, -y, -z'
'x, -y-1/2, z-1/2'

loop_
_atom_site_label
_atom_site_type_symbol
_atom_site_fract_x
_atom_site_fract_y
_atom_site_fract_z
_atom_site_U_iso_or_equiv
_atom_site_adp_type
_atom_site_occupancy
_atom_site_symmetry_multiplicity
_atom_site_calc_flag
_atom_site_refinement_flags
S1 S 0.22534(8) 0.53581(4) 0.40313(3) 0.0216(2) Uani 1 1 d .
C1 C 0.2657(3) 0.40127(16) 0.43257(14) 0.0207(5) Uani 1 1 d .
C2 C 0.4304(3) 0.34219(17) 0.38299(13) 0.0215(5) Uani 1 1 d .
C3 C 0.6212(3) 0.39254(18) 0.35633(14) 0.0232(5) Uani 1 1 d .
H3 H 0.6457 0.4635 0.3723 0.028 Uiso 1 1 calc R
C4 C 0.7740(4) 0.33929(19) 0.30674(14) 0.0277(5) Uani 1 1 d .
H4 H 0.9004 0.3742 0.2899 0.033 Uiso 1 1 calc R
C5 C 0.7388(4) 0.23372(19) 0.28209(15) 0.0310(5) Uani 1 1 d .
H5 H 0.8413 0.1974 0.2487 0.037 Uiso 1 1 calc R
C6 C 0.5497(4) 0.18253(18) 0.30750(15) 0.0297(5) Uani 1 1 d .
H6 H 0.5262 0.1116 0.2909 0.036 Uiso 1 1 calc R
C7 C 0.3956(4) 0.23536(17) 0.35712(15) 0.0256(5) Uani 1 1 d .
H7 H 0.2691 0.2002 0.3733 0.031 Uiso 1 1 calc R
C8 C 0.1249(3) 0.36778(16) 0.49696(14) 0.0194(4) Uani 1 1 d .
C9 C 0.1156(3) 0.25999(16) 0.53958(13) 0.0208(5) Uani 1 1 d .
C10 C 0.2961(4) 0.21768(18) 0.58838(14) 0.0256(5) Uani 1 1 d .
H10 H 0.4259 0.2564 0.5934 0.031 Uiso 1 1 calc R
C11 C 0.2837(4) 0.11852(19) 0.62939(15) 0.0302(5) Uani 1 1 d .
H11 H 0.4047 0.0913 0.6624 0.036 Uiso 1 1 calc R
C12 C 0.0938(4) 0.05990(18) 0.62164(16) 0.0307(5) Uani 1 1 d .
H12 H 0.0870 -0.0073 0.6484 0.037 Uiso 1 1 calc R
C13 C -0.0885(4) 0.10163(18) 0.57352(15) 0.0279(5) Uani 1 1 d .
H13 H -0.2178 0.0625 0.5686 0.034 Uiso 1 1 calc R
C14 C -0.0777(3) 0.20061(17) 0.53320(14) 0.0237(5) Uani 1 1 d .
H14 H -0.2002 0.2282 0.5014 0.028 Uiso 1 1 calc R
C15 C 0.0176(3) 0.54750(16) 0.47789(14) 0.0204(5) Uani 1 1 d .

loop_
_atom_site_aniso_label
_atom_site_aniso_U_11
_atom_site_aniso_U_22
_atom_site_aniso_U_33
_atom_site_aniso_U_23
_atom_site_aniso_U_13
_atom_site_aniso_U_12
S1 0.0254(3) 0.0195(3) 0.0202(3) 0.00227(19) 0.0029(2) 0.0018(2)
C1 0.0244(11) 0.0188(10) 0.0185(10) 0.0013(8) -0.0020(8) 0.0011(8)
C2 0.0260(11) 0.0232(11) 0.0150(10) 0.0015(8) -0.0037(8) 0.0063(9)
C3 0.0260(11) 0.0250(11) 0.0179(10) 0.0017(8) -0.0040(8) 0.0003(9)
C4 0.0249(11) 0.0378(13) 0.0202(11) 0.0017(9) -0.0011(9) 0.0026(10)
C5 0.0325(13) 0.0377(13) 0.0227(11) -0.0050(10) 0.0002(9) 0.0090(10)
C6 0.0400(13) 0.0234(12) 0.0252(12) -0.0050(9) -0.0028(10) 0.0069(10)
C7 0.0292(12) 0.0234(11) 0.0237(11) 0.0000(9) -0.0033(9) 0.0014(9)
C8 0.0221(10) 0.0158(10) 0.0196(10) -0.0030(8) -0.0054(8) 0.0036(8)
C9 0.0262(11) 0.0196(10) 0.0168(10) -0.0024(8) 0.0017(8) 0.0038(8)
C10 0.0279(11) 0.0245(12) 0.0240(11) 0.0000(9) -0.0035(9) 0.0035(9)
C11 0.0340(13) 0.0308(13) 0.0250(12) 0.0015(10) -0.0052(9) 0.0093(10)
C12 0.0443(14) 0.0222(11) 0.0259(12) 0.0028(9) 0.0053(10) 0.0072(10)
C13 0.0302(12) 0.0258(12) 0.0283(12) -0.0039(9) 0.0060(9) -0.0022(9)
C14 0.0259(11) 0.0222(11) 0.0230(11) -0.0010(9) 0.0005(9) 0.0049(9)
C15 0.0226(11) 0.0211(10) 0.0175(10) 0.0004(8) -0.0003(8) 0.0006(8)

loop_
_atom_type_symbol
_atom_type_description
_atom_type_scat_dispersion_real
_atom_type_scat_dispersion_imag
_atom_type_scat_source
C C 0.0033 0.0016 'International Tables Vol C Tables 4.2.6.8 and 6.1.1.4'
H H 0.0000 0.0000 'International Tables Vol C Tables 4.2.6.8 and 6.1.1.4'
S S 0.1246 0.1234 'International Tables Vol C Tables 4.2.6.8 and 6.1.1.4'

loop_
_geom_angle_atom_site_label_1
_geom_angle_atom_site_label_2
_geom_angle_atom_site_label_3
_geom_angle
_geom_angle_site_symmetry_1
_geom_angle_site_symmetry_3
C15 S1 C1 91.47(10) . .
C8 C1 C2 130.63(19) . .
C8 C1 S1 112.17(15) . .
C2 C1 S1 117.11(15) . .
C3 C2 C7 118.3(2) . .
C3 C2 C1 120.66(19) . .
C7 C2 C1 121.0(2) . .
C4 C3 C2 121.4(2) . .
C4 C3 H3 119.3 . .
C2 C3 H3 119.3 . .
C3 C4 C5 119.8(2) . .
C3 C4 H4 120.1 . .
C5 C4 H4 120.1 . .
C4 C5 C6 119.6(2) . .
C4 C5 H5 120.2 . .
C6 C5 H5 120.2 . .
C7 C6 C5 120.9(2) . .
C7 C6 H6 119.5 . .
C5 C6 H6 119.5 . .
C6 C7 C2 119.9(2) . .
C6 C7 H7 120.0 . .
C2 C7 H7 120.0 . .
C1 C8 C15 110.95(18) . 3_566
C1 C8 C9 127.04(18) . .
C15 C8 C9 121.99(18) 3_566 .
C10 C9 C14 118.74(19) . .
C10 C9 C8 121.03(19) . .
C14 C9 C8 120.21(18) . .
C11 C10 C9 120.5(2) . .
C11 C10 H10 119.8 . .
C9 C10 H10 119.8 . .
C12 C11 C10 120.4(2) . .
C12 C11 H11 119.8 . .
C10 C11 H11 119.8 . .
C11 C12 C13 119.7(2) . .
C11 C12 H12 120.2 . .
C13 C12 H12 120.2 . .
C14 C13 C12 120.1(2) . .
C14 C13 H13 119.9 . .
C12 C13 H13 119.9 . .
C13 C14 C9 120.5(2) . .
C13 C14 H14 119.7 . .
C9 C14 H14 119.7 . .
C15 C15 C8 114.3(2) 3_566 3_566
C15 C15 S1 111.1(2) 3_566 .
C8 C15 S1 134.59(16) 3_566 .

loop_
_geom_bond_atom_site_label_1
_geom_bond_atom_site_label_2
_geom_bond_distance
_geom_bond_site_symmetry_2
S1 C15 1.718(2) .
S1 C1 1.755(2) .
C1 C8 1.369(3) .
C1 C2 1.467(3) .
C2 C3 1.396(3) .
C2 C7 1.405(3) .
C3 C4 1.380(3) .
C3 H3 0.9300 .
C4 C5 1.385(3) .
C4 H4 0.9300 .
C5 C6 1.387(3) .
C5 H5 0.9300 .
C6 C7 1.383(3) .
C6 H6 0.9300 .
C7 H7 0.9300 .
C8 C15 1.432(3) 3_566
C8 C9 1.490(3) .
C9 C10 1.393(3) .
C9 C14 1.396(3) .
C10 C11 1.383(3) .
C10 H10 0.9300 .
C11 C12 1.374(3) .
C11 H11 0.9300 .
C12 C13 1.394(3) .
C12 H12 0.9300 .
C13 C14 1.376(3) .
C13 H13 0.9300 .
C14 H14 0.9300 .
C15 C15 1.376(4) 3_566
C15 C8 1.431(3) 3_566

loop_
_geom_torsion_atom_site_label_1
_geom_torsion_atom_site_label_2
_geom_torsion_atom_site_label_3
_geom_torsion_atom_site_label_4
_geom_torsion
_geom_torsion_site_symmetry_1
_geom_torsion_site_symmetry_4
C15 S1 C1 C8 0.01(16) . .
C15 S1 C1 C2 176.93(16) . .
C8 C1 C2 C3 -148.4(2) . .
S1 C1 C2 C3 35.3(2) . .
C8 C1 C2 C7 34.8(3) . .
S1 C1 C2 C7 -141.46(17) . .
C7 C2 C3 C4 -0.7(3) . .
C1 C2 C3 C4 -177.58(19) . .
C2 C3 C4 C5 0.3(3) . .
C3 C4 C5 C6 0.1(3) . .
C4 C5 C6 C7 0.0(3) . .
C5 C6 C7 C2 -0.4(3) . .
C3 C2 C7 C6 0.8(3) . .
C1 C2 C7 C6 177.63(19) . .
C2 C1 C8 C15 -176.1(2) . 3_566
S1 C1 C8 C15 0.3(2) . 3_566
C2 C1 C8 C9 5.2(4) . .
S1 C1 C8 C9 -178.39(16) . .
C1 C8 C9 C10 59.3(3) . .
C15 C8 C9 C10 -119.3(2) 3_566 .
C1 C8 C9 C14 -122.4(2) . .
C15 C8 C9 C14 59.0(3) 3_566 .
C14 C9 C10 C11 0.2(3) . .
C8 C9 C10 C11 178.52(19) . .
C9 C10 C11 C12 0.7(3) . .
C10 C11 C12 C13 -1.2(3) . .
C11 C12 C13 C14 0.6(3) . .
C12 C13 C14 C9 0.3(3) . .
C10 C9 C14 C13 -0.7(3) . .
C8 C9 C14 C13 -179.06(19) . .
C1 S1 C15 C15 -0.3(2) . 3_566
C1 S1 C15 C8 -179.6(2) . 3_566
